data_1504361
loop_
_publ_author_name
'Lousada, Claudio M.'
'Pinto, Susana S.'
'Lopes, Jos\'e N Canongia'
'da Piedade, M. Fatima Minas'
'Diogo, Herm\'inio P'
'da Piedade, Manuel E Minas'

_publ_section_title
;
 Experimental and molecular dynamics simulation study of the sublimation
 and vaporization energetics of iron metalocenes. crystal structures of
 Fe(eta5-C5H4CH3)2 and Fe[(eta5-(C5H5)(eta5-C5H4CHO)].
;
_journal_issue 13
_journal_name_full 'The journal of physical chemistry. A'
_journal_page_first 2977
_journal_page_last 2987
_journal_paper_doi 10.1021/jp7107818
_journal_volume 112
_journal_year 2008
_chemical_formula_sum 'C12 H14 Fe'
_chemical_formula_weight 214.08
_chemical_name_systematic
;
 ?
;
_space_group_IT_number 14
_symmetry_cell_setting monoclinic
_symmetry_space_group_name_Hall '-P 2yab'
_symmetry_space_group_name_H-M 'P 1 21/a 1'
_atom_sites_solution_hydrogens geom
_atom_sites_solution_primary direct
_atom_sites_solution_secondary difmap
_audit_creation_method SHELXL-97
_cell_angle_alpha 90.00
_cell_angle_beta 102.81(2)
_cell_angle_gamma 90.00
_cell_formula_units_Z 4
_cell_length_a 10.954(4)
_cell_length_b 7.526(3)
_cell_length_c 12.334(6)
_cell_measurement_reflns_used 21
_cell_measurement_temperature 293(2)
_cell_measurement_theta_max 12
_cell_measurement_theta_min 7
_cell_volume 991.5(7)
_computing_structure_refinement 'SHELXL-97 (Sheldrick, 1997)'
_diffrn_ambient_temperature 293(2)
_diffrn_measured_fraction_theta_full 0.955
_diffrn_measured_fraction_theta_max 0.955
_diffrn_radiation_monochromator graphite
_diffrn_radiation_source 'fine-focus sealed tube'
_diffrn_radiation_type MoK\a
_diffrn_radiation_wavelength 0.71073
_diffrn_reflns_av_R_equivalents 0.0000
_diffrn_reflns_av_sigmaI/netI 0.0486
_diffrn_reflns_limit_h_max 12
_diffrn_reflns_limit_h_min 0
_diffrn_reflns_limit_k_max 8
_diffrn_reflns_limit_k_min 0
_diffrn_reflns_limit_l_max 14
_diffrn_reflns_limit_l_min -14
_diffrn_reflns_number 1675
_diffrn_reflns_theta_full 25.07
_diffrn_reflns_theta_max 25.07
_diffrn_reflns_theta_min 1.69
_exptl_absorpt_coefficient_mu 1.467
_exptl_absorpt_correction_T_max 0.8386
_exptl_absorpt_correction_T_min 0.8082
_exptl_absorpt_correction_type refdelf
_exptl_absorpt_process_details
;
(See: Walker, N. & Stuart, D. (1983) Acta Cryst. A39, 158-166)
;
_exptl_crystal_colour orange
_exptl_crystal_density_diffrn 1.434
_exptl_crystal_density_method 'not measured'
_exptl_crystal_description prism
_exptl_crystal_F_000 448
_exptl_crystal_size_max 0.17
_exptl_crystal_size_mid 0.15
_exptl_crystal_size_min 0.11
_refine_diff_density_max 1.221
_refine_diff_density_min -1.114
_refine_diff_density_rms 0.139
_refine_ls_extinction_method none
_refine_ls_goodness_of_fit_ref 1.023
_refine_ls_hydrogen_treatment constr
_refine_ls_matrix_type full
_refine_ls_number_parameters 118
_refine_ls_number_reflns 1675
_refine_ls_number_restraints 0
_refine_ls_restrained_S_all 1.023
_refine_ls_R_factor_all 0.1041
_refine_ls_R_factor_gt 0.0798
_refine_ls_shift/su_max 0.001
_refine_ls_shift/su_mean 0.000
_refine_ls_structure_factor_coef Fsqd
_refine_ls_weighting_details 'calc w=1/[\s^2^(Fo^2^)+(0.1588P)^2^+0.0000P] where P=(Fo^2^+2Fc^2^)/3'
_refine_ls_weighting_scheme calc
_refine_ls_wR_factor_gt 0.2026
_refine_ls_wR_factor_ref 0.2201
_reflns_number_gt 1227
_reflns_number_total 1675
_reflns_threshold_expression >2sigma(I)
_cod_data_source_file jp7107818-file003.cif
_cod_data_source_block difabs
_cod_original_sg_symbol_H-M P21/a
_cod_database_code 1504361

loop_
_symmetry_equiv_pos_as_xyz
'x, y, z'
'-x+1/2, y+1/2, -z'
'-x, -y, -z'
'x-1/2, -y-1/2, z'

loop_
_atom_site_label
_atom_site_type_symbol
_atom_site_fract_x
_atom_site_fract_y
_atom_site_fract_z
_atom_site_U_iso_or_equiv
_atom_site_adp_type
_atom_site_occupancy
_atom_site_symmetry_multiplicity
_atom_site_calc_flag
_atom_site_refinement_flags
Fe1 Fe 0.40669(8) 0.01493(11) 0.20314(7) 0.0334(4) Uani 1 1 d .
C3 C 0.5811(6) -0.0493(9) 0.1844(6) 0.0413(15) Uani 1 1 d .
H3 H 0.6339 0.0255 0.1558 0.050 Uiso 1 1 calc R
C4 C 0.5759(7) -0.0668(10) 0.2995(6) 0.0459(18) Uani 1 1 d .
H4 H 0.6267 -0.0068 0.3586 0.055 Uiso 1 1 calc R
C10 C 0.2627(6) 0.1292(9) 0.2604(6) 0.0405(16) Uani 1 1 d .
C5 C 0.4813(7) -0.1896(10) 0.3083(6) 0.0423(16) Uani 1 1 d .
C9 C 0.3588(6) 0.2561(9) 0.2584(6) 0.0409(15) Uani 1 1 d .
H9 H 0.4037 0.3191 0.3192 0.049 Uiso 1 1 calc R
C1 C 0.4326(7) -0.2509(10) 0.1969(5) 0.0411(16) Uani 1 1 d .
H1 H 0.3699 -0.3358 0.1768 0.049 Uiso 1 1 calc R
C2 C 0.4922(7) -0.1655(10) 0.1235(6) 0.0465(17) Uani 1 1 d .
H2 H 0.4758 -0.1825 0.0470 0.056 Uiso 1 1 calc R
C6 C 0.2202(7) 0.0627(12) 0.1503(7) 0.0507(19) Uani 1 1 d .
H6 H 0.1586 -0.0227 0.1271 0.061 Uiso 1 1 calc R
C7 C 0.2895(8) 0.1517(11) 0.0836(7) 0.056(2) Uani 1 1 d .
H7 H 0.2806 0.1347 0.0075 0.067 Uiso 1 1 calc R
C8 C 0.3737(9) 0.2693(10) 0.1486(7) 0.055(2) Uani 1 1 d .
H8 H 0.4297 0.3432 0.1235 0.066 Uiso 1 1 calc R
C51 C 0.4449(8) -0.2516(12) 0.4100(6) 0.058(2) Uani 1 1 d .
H51A H 0.3765 -0.3338 0.3905 0.087 Uiso 1 1 calc R
H51B H 0.4196 -0.1518 0.4484 0.087 Uiso 1 1 calc R
H51C H 0.5149 -0.3095 0.4575 0.087 Uiso 1 1 calc R
C101 C 0.2133(9) 0.0740(13) 0.3621(8) 0.064(2) Uani 1 1 d .
H10A H 0.2578 0.1376 0.4263 0.096 Uiso 1 1 calc R
H10B H 0.2255 -0.0514 0.3743 0.096 Uiso 1 1 calc R
H10C H 0.1257 0.1011 0.3496 0.096 Uiso 1 1 calc R

loop_
_atom_site_aniso_label
_atom_site_aniso_U_11
_atom_site_aniso_U_22
_atom_site_aniso_U_33
_atom_site_aniso_U_23
_atom_site_aniso_U_13
_atom_site_aniso_U_12
Fe1 0.0321(6) 0.0349(6) 0.0329(6) 0.0005(4) 0.0068(4) 0.0018(4)
C3 0.034(3) 0.040(4) 0.049(4) 0.006(3) 0.007(3) 0.004(3)
C4 0.042(4) 0.039(4) 0.046(4) 0.003(3) -0.012(3) 0.002(3)
C10 0.031(3) 0.042(4) 0.050(4) 0.011(3) 0.010(3) 0.005(3)
C5 0.042(4) 0.053(4) 0.034(3) 0.003(3) 0.013(3) 0.007(3)
C9 0.038(4) 0.035(3) 0.046(4) -0.001(3) 0.001(3) 0.003(3)
C1 0.047(4) 0.036(3) 0.040(4) 0.000(3) 0.009(3) 0.001(3)
C2 0.062(5) 0.047(4) 0.034(3) -0.006(3) 0.017(3) 0.009(3)
C6 0.034(4) 0.062(5) 0.053(4) 0.002(4) 0.004(3) 0.011(3)
C7 0.056(5) 0.070(5) 0.039(4) 0.013(4) 0.006(4) 0.023(4)
C8 0.073(5) 0.036(4) 0.063(5) 0.016(4) 0.032(4) 0.015(4)
C51 0.080(6) 0.058(5) 0.039(4) 0.018(4) 0.019(4) 0.014(4)
C101 0.069(5) 0.069(5) 0.065(5) 0.010(5) 0.038(5) 0.015(5)

loop_
_atom_type_symbol
_atom_type_description
_atom_type_scat_dispersion_real
_atom_type_scat_dispersion_imag
_atom_type_scat_source
C C 0.0033 0.0016 'International Tables Vol C Tables 4.2.6.8 and 6.1.1.4'
H H 0.0000 0.0000 'International Tables Vol C Tables 4.2.6.8 and 6.1.1.4'
Fe Fe 0.3463 0.8444 'International Tables Vol C Tables 4.2.6.8 and 6.1.1.4'

loop_
_geom_angle_atom_site_label_1
_geom_angle_atom_site_label_2
_geom_angle_atom_site_label_3
_geom_angle
C7 Fe1 C2 106.0(3)
C7 Fe1 C1 123.4(3)
C2 Fe1 C1 40.1(3)
C7 Fe1 C3 120.1(3)
C2 Fe1 C3 40.3(3)
C1 Fe1 C3 67.5(3)
C7 Fe1 C6 40.7(3)
C2 Fe1 C6 120.2(3)
C1 Fe1 C6 107.6(3)
C3 Fe1 C6 155.2(3)
C7 Fe1 C8 40.4(4)
C2 Fe1 C8 122.5(3)
C1 Fe1 C8 158.9(3)
C3 Fe1 C8 106.8(3)
C6 Fe1 C8 68.6(4)
C7 Fe1 C9 67.7(3)
C2 Fe1 C9 159.5(3)
C1 Fe1 C9 159.6(3)
C3 Fe1 C9 124.4(3)
C6 Fe1 C9 68.7(3)
C8 Fe1 C9 40.2(3)
C7 Fe1 C10 67.9(3)
C2 Fe1 C10 157.1(3)
C1 Fe1 C10 123.5(3)
C3 Fe1 C10 162.0(3)
C6 Fe1 C10 40.8(3)
C8 Fe1 C10 68.1(3)
C9 Fe1 C10 40.7(3)
C7 Fe1 C5 160.6(3)
C2 Fe1 C5 69.1(3)
C1 Fe1 C5 41.1(3)
C3 Fe1 C5 69.1(3)
C6 Fe1 C5 124.3(3)
C8 Fe1 C5 158.0(3)
C9 Fe1 C5 123.2(3)
C10 Fe1 C5 108.9(3)
C7 Fe1 C4 157.2(4)
C2 Fe1 C4 68.0(3)
C1 Fe1 C4 67.2(3)
C3 Fe1 C4 41.2(3)
C6 Fe1 C4 161.5(3)
C8 Fe1 C4 122.8(4)
C9 Fe1 C4 109.7(3)
C10 Fe1 C4 126.0(3)
C5 Fe1 C4 40.0(3)
C2 C3 C4 107.3(6)
C2 C3 Fe1 69.5(4)
C4 C3 Fe1 70.5(4)
C2 C3 H3 126.3
C4 C3 H3 126.3
Fe1 C3 H3 125.3
C5 C4 C3 109.0(6)
C5 C4 Fe1 70.0(4)
C3 C4 Fe1 68.4(4)
C5 C4 H4 125.5
C3 C4 H4 125.5
Fe1 C4 H4 127.8
C6 C10 C9 107.8(7)
C6 C10 C101 125.9(7)
C9 C10 C101 126.4(8)
C6 C10 Fe1 68.9(4)
C9 C10 Fe1 69.4(4)
C101 C10 Fe1 127.3(5)
C4 C5 C1 105.1(6)
C4 C5 C51 127.9(7)
C1 C5 C51 126.9(7)
C4 C5 Fe1 70.0(4)
C1 C5 Fe1 68.1(4)
C51 C5 Fe1 128.9(5)
C8 C9 C10 108.0(7)
C8 C9 Fe1 69.4(4)
C10 C9 Fe1 69.9(4)
C8 C9 H9 126.0
C10 C9 H9 126.0
Fe1 C9 H9 126.3
C2 C1 C5 110.3(7)
C2 C1 Fe1 69.9(4)
C5 C1 Fe1 70.8(4)
C2 C1 H1 124.8
C5 C1 H1 124.8
Fe1 C1 H1 126.0
C1 C2 C3 108.2(6)
C1 C2 Fe1 70.0(4)
C3 C2 Fe1 70.2(4)
C1 C2 H2 125.9
C3 C2 H2 125.9
Fe1 C2 H2 125.4
C7 C6 C10 106.6(7)
C7 C6 Fe1 68.8(4)
C10 C6 Fe1 70.4(4)
C7 C6 H6 126.7
C10 C6 H6 126.7
Fe1 C6 H6 125.8
C8 C7 C6 109.8(7)
C8 C7 Fe1 70.7(4)
C6 C7 Fe1 70.5(4)
C8 C7 H7 125.1
C6 C7 H7 125.1
Fe1 C7 H7 125.2
C7 C8 C9 107.8(7)
C7 C8 Fe1 68.9(4)
C9 C8 Fe1 70.4(4)
C7 C8 H8 126.1
C9 C8 H8 126.1
Fe1 C8 H8 126.2
C5 C51 H51A 109.5
C5 C51 H51B 109.5
H51A C51 H51B 109.5
C5 C51 H51C 109.5
H51A C51 H51C 109.5
H51B C51 H51C 109.5
C10 C101 H10A 109.5
C10 C101 H10B 109.5
H10A C101 H10B 109.5
C10 C101 H10C 109.5
H10A C101 H10C 109.5
H10B C101 H10C 109.5

loop_
_geom_bond_atom_site_label_1
_geom_bond_atom_site_label_2
_geom_bond_distance
Fe1 C7 2.011(7)
Fe1 C2 2.023(7)
Fe1 C1 2.025(7)
Fe1 C3 2.033(7)
Fe1 C6 2.034(7)
Fe1 C8 2.035(7)
Fe1 C9 2.048(7)
Fe1 C10 2.054(7)
Fe1 C5 2.062(7)
Fe1 C4 2.061(7)
C3 C2 1.398(10)
C3 C4 1.440(10)
C3 H3 0.9300
C4 C5 1.411(11)
C4 H4 0.9300
C10 C6 1.425(10)
C10 C9 1.426(9)
C10 C101 1.530(10)
C5 C1 1.436(9)
C5 C51 1.474(9)
C9 C8 1.403(11)
C9 H9 0.9300
C1 C2 1.386(10)
C1 H1 0.9300
C2 H2 0.9300
C6 C7 1.407(11)
C6 H6 0.9300
C7 C8 1.396(12)
C7 H7 0.9300
C8 H8 0.9300
C51 H51A 0.9600
C51 H51B 0.9600
C51 H51C 0.9600
C101 H10A 0.9600
C101 H10B 0.9600
C101 H10C 0.9600

loop_
_geom_torsion_atom_site_label_1
_geom_torsion_atom_site_label_2
_geom_torsion_atom_site_label_3
_geom_torsion_atom_site_label_4
_geom_torsion
C7 Fe1 C3 C2 -79.1(5)
C1 Fe1 C3 C2 37.5(4)
C6 Fe1 C3 C2 -45.7(9)
C8 Fe1 C3 C2 -120.9(5)
C9 Fe1 C3 C2 -161.4(4)
C10 Fe1 C3 C2 168.7(8)
C5 Fe1 C3 C2 81.9(5)
C4 Fe1 C3 C2 118.0(6)
C7 Fe1 C3 C4 162.9(5)
C2 Fe1 C3 C4 -118.0(6)
C1 Fe1 C3 C4 -80.5(4)
C6 Fe1 C3 C4 -163.8(7)
C8 Fe1 C3 C4 121.1(5)
C9 Fe1 C3 C4 80.6(5)
C10 Fe1 C3 C4 50.7(10)
C5 Fe1 C3 C4 -36.1(4)
C2 C3 C4 C5 -1.7(8)
Fe1 C3 C4 C5 58.2(5)
C2 C3 C4 Fe1 -60.0(5)
C7 Fe1 C4 C5 -162.2(8)
C2 Fe1 C4 C5 -83.2(5)
C1 Fe1 C4 C5 -39.7(4)
C3 Fe1 C4 C5 -121.2(6)
C6 Fe1 C4 C5 37.2(12)
C8 Fe1 C4 C5 161.3(4)
C9 Fe1 C4 C5 118.6(5)
C10 Fe1 C4 C5 76.0(5)
C7 Fe1 C4 C3 -41.0(10)
C2 Fe1 C4 C3 38.0(4)
C1 Fe1 C4 C3 81.5(4)
C6 Fe1 C4 C3 158.4(10)
C8 Fe1 C4 C3 -77.5(5)
C9 Fe1 C4 C3 -120.2(4)
C10 Fe1 C4 C3 -162.8(4)
C5 Fe1 C4 C3 121.2(6)
C7 Fe1 C10 C6 38.6(5)
C2 Fe1 C10 C6 -40.2(9)
C1 Fe1 C10 C6 -77.7(5)
C3 Fe1 C10 C6 158.7(9)
C8 Fe1 C10 C6 82.3(5)
C9 Fe1 C10 C6 119.7(6)
C5 Fe1 C10 C6 -121.0(5)
C4 Fe1 C10 C6 -162.3(5)
C7 Fe1 C10 C9 -81.1(5)
C2 Fe1 C10 C9 -159.9(7)
C1 Fe1 C10 C9 162.6(4)
C3 Fe1 C10 C9 39.1(11)
C6 Fe1 C10 C9 -119.7(6)
C8 Fe1 C10 C9 -37.4(5)
C5 Fe1 C10 C9 119.3(4)
C4 Fe1 C10 C9 78.1(5)
C7 Fe1 C10 C101 158.2(8)
C2 Fe1 C10 C101 79.4(11)
C1 Fe1 C10 C101 41.9(8)
C3 Fe1 C10 C101 -81.6(12)
C6 Fe1 C10 C101 119.7(9)
C8 Fe1 C10 C101 -158.1(8)
C9 Fe1 C10 C101 -120.7(9)
C5 Fe1 C10 C101 -1.3(8)
C4 Fe1 C10 C101 -42.6(9)
C3 C4 C5 C1 2.1(8)
Fe1 C4 C5 C1 59.3(5)
C3 C4 C5 C51 178.5(7)
Fe1 C4 C5 C51 -124.3(8)
C3 C4 C5 Fe1 -57.3(5)
C7 Fe1 C5 C4 159.1(8)
C2 Fe1 C5 C4 80.4(5)
C1 Fe1 C5 C4 116.5(6)
C3 Fe1 C5 C4 37.1(4)
C6 Fe1 C5 C4 -166.6(5)
C8 Fe1 C5 C4 -45.9(10)
C9 Fe1 C5 C4 -81.1(5)
C10 Fe1 C5 C4 -123.9(5)
C7 Fe1 C5 C1 42.7(10)
C2 Fe1 C5 C1 -36.1(4)
C3 Fe1 C5 C1 -79.4(5)
C6 Fe1 C5 C1 77.0(5)
C8 Fe1 C5 C1 -162.3(8)
C9 Fe1 C5 C1 162.4(4)
C10 Fe1 C5 C1 119.6(4)
C4 Fe1 C5 C1 -116.5(6)
C7 Fe1 C5 C51 -77.8(12)
C2 Fe1 C5 C51 -156.5(8)
C1 Fe1 C5 C51 -120.4(9)
C3 Fe1 C5 C51 160.2(8)
C6 Fe1 C5 C51 -43.5(9)
C8 Fe1 C5 C51 77.2(12)
C9 Fe1 C5 C51 42.0(9)
C10 Fe1 C5 C51 -0.8(8)
C4 Fe1 C5 C51 123.1(9)
C6 C10 C9 C8 0.8(8)
C101 C10 C9 C8 -179.0(7)
Fe1 C10 C9 C8 59.2(5)
C6 C10 C9 Fe1 -58.3(5)
C101 C10 C9 Fe1 121.9(7)
C7 Fe1 C9 C8 -37.7(5)
C2 Fe1 C9 C8 38.3(10)
C1 Fe1 C9 C8 -164.8(7)
C3 Fe1 C9 C8 74.4(6)
C6 Fe1 C9 C8 -81.7(5)
C10 Fe1 C9 C8 -119.2(6)
C5 Fe1 C9 C8 160.4(5)
C4 Fe1 C9 C8 118.0(5)
C7 Fe1 C9 C10 81.5(5)
C2 Fe1 C9 C10 157.5(8)
C1 Fe1 C9 C10 -45.6(9)
C3 Fe1 C9 C10 -166.4(4)
C6 Fe1 C9 C10 37.5(4)
C8 Fe1 C9 C10 119.2(6)
C5 Fe1 C9 C10 -80.3(5)
C4 Fe1 C9 C10 -122.7(4)
C4 C5 C1 C2 -1.7(8)
C51 C5 C1 C2 -178.1(7)
Fe1 C5 C1 C2 58.9(5)
C4 C5 C1 Fe1 -60.6(5)
C51 C5 C1 Fe1 122.9(8)
C7 Fe1 C1 C2 74.4(5)
C3 Fe1 C1 C2 -37.8(4)
C6 Fe1 C1 C2 116.4(5)
C8 Fe1 C1 C2 40.3(10)
C9 Fe1 C1 C2 -167.7(7)
C10 Fe1 C1 C2 158.4(4)
C5 Fe1 C1 C2 -121.2(6)
C4 Fe1 C1 C2 -82.6(5)
C7 Fe1 C1 C5 -164.4(4)
C2 Fe1 C1 C5 121.2(6)
C3 Fe1 C1 C5 83.5(5)
C6 Fe1 C1 C5 -122.4(4)
C8 Fe1 C1 C5 161.6(8)
C9 Fe1 C1 C5 -46.4(9)
C10 Fe1 C1 C5 -80.4(5)
C4 Fe1 C1 C5 38.7(4)
C5 C1 C2 C3 0.6(8)
Fe1 C1 C2 C3 60.1(5)
C5 C1 C2 Fe1 -59.4(5)
C4 C3 C2 C1 0.7(8)
Fe1 C3 C2 C1 -60.0(5)
C4 C3 C2 Fe1 60.6(5)
C7 Fe1 C2 C1 -123.2(5)
C3 Fe1 C2 C1 119.0(6)
C6 Fe1 C2 C1 -81.4(5)
C8 Fe1 C2 C1 -164.0(4)
C9 Fe1 C2 C1 167.7(7)
C10 Fe1 C2 C1 -52.1(9)
C5 Fe1 C2 C1 37.0(4)
C4 Fe1 C2 C1 80.1(5)
C7 Fe1 C2 C3 117.9(5)
C1 Fe1 C2 C3 -119.0(6)
C6 Fe1 C2 C3 159.7(5)
C8 Fe1 C2 C3 77.1(6)
C9 Fe1 C2 C3 48.7(10)
C10 Fe1 C2 C3 -171.1(6)
C5 Fe1 C2 C3 -81.9(5)
C4 Fe1 C2 C3 -38.8(4)
C9 C10 C6 C7 -0.8(8)
C101 C10 C6 C7 179.0(7)
Fe1 C10 C6 C7 -59.5(5)
C9 C10 C6 Fe1 58.7(5)
C101 C10 C6 Fe1 -121.5(7)
C2 Fe1 C6 C7 -79.2(6)
C1 Fe1 C6 C7 -121.1(5)
C3 Fe1 C6 C7 -46.8(10)
C8 Fe1 C6 C7 36.9(5)
C9 Fe1 C6 C7 80.2(5)
C10 Fe1 C6 C7 117.7(7)
C5 Fe1 C6 C7 -163.3(5)
C4 Fe1 C6 C7 168.6(9)
C7 Fe1 C6 C10 -117.7(7)
C2 Fe1 C6 C10 163.1(4)
C1 Fe1 C6 C10 121.2(4)
C3 Fe1 C6 C10 -164.5(6)
C8 Fe1 C6 C10 -80.8(5)
C9 Fe1 C6 C10 -37.4(4)
C5 Fe1 C6 C10 79.0(5)
C4 Fe1 C6 C10 50.9(12)
C10 C6 C7 C8 0.5(8)
Fe1 C6 C7 C8 -60.0(5)
C10 C6 C7 Fe1 60.5(5)
C2 Fe1 C7 C8 -121.7(5)
C1 Fe1 C7 C8 -161.9(5)
C3 Fe1 C7 C8 -80.4(5)
C6 Fe1 C7 C8 120.3(7)
C9 Fe1 C7 C8 37.6(4)
C10 Fe1 C7 C8 81.7(5)
C5 Fe1 C7 C8 165.9(8)
C4 Fe1 C7 C8 -50.4(10)
C2 Fe1 C7 C6 118.0(5)
C1 Fe1 C7 C6 77.8(6)
C3 Fe1 C7 C6 159.3(5)
C8 Fe1 C7 C6 -120.3(7)
C9 Fe1 C7 C6 -82.7(5)
C10 Fe1 C7 C6 -38.6(5)
C5 Fe1 C7 C6 45.6(11)
C4 Fe1 C7 C6 -170.7(8)
C6 C7 C8 C9 0.1(8)
Fe1 C7 C8 C9 -59.9(5)
C6 C7 C8 Fe1 59.9(5)
C10 C9 C8 C7 -0.6(8)
Fe1 C9 C8 C7 58.9(5)
C10 C9 C8 Fe1 -59.5(5)
C2 Fe1 C8 C7 75.8(6)
C1 Fe1 C8 C7 46.2(11)
C3 Fe1 C8 C7 117.0(5)
C6 Fe1 C8 C7 -37.2(5)
C9 Fe1 C8 C7 -119.1(7)
C10 Fe1 C8 C7 -81.2(5)
C5 Fe1 C8 C7 -167.5(7)
C4 Fe1 C8 C7 159.2(5)
C7 Fe1 C8 C9 119.1(7)
C2 Fe1 C8 C9 -165.1(4)
C1 Fe1 C8 C9 165.3(7)
C3 Fe1 C8 C9 -123.9(5)
C6 Fe1 C8 C9 81.9(5)
C10 Fe1 C8 C9 37.8(4)
C5 Fe1 C8 C9 -48.4(10)
C4 Fe1 C8 C9 -81.8(5)
